data_2228388
loop_
_publ_author_name
'Alexander, Mariano S.'
'North, Henry'
'Scott, Kenneth R.'
'Butcher, Ray J.'

_publ_section_title
;
 <i>tert</i>-Butyl
 6-methyl-2-oxo-4-[4-(trifluoromethoxy)anilino]cyclohex-3-ene-1-carboxylate
;
_journal_coeditor_code HG2750
_journal_issue 12
_journal_name_full 'Acta Crystallographica Section E'
_journal_page_first o3229
_journal_paper_doi 10.1107/S1600536810046969
_journal_volume 66
_journal_year 2010
_chemical_formula_iupac 'C19 H22 F3 N O4'
_chemical_formula_moiety 'C19 H22 F3 N O4'
_chemical_formula_sum 'C19 H22 F3 N O4'
_chemical_formula_weight 385.38
_chemical_name_systematic
;
<i>tert</i>-Butyl
6-methyl-2-oxo-4-[4-(trifluoromethoxy)anilino]cyclohex-3-ene-1-carboxylate
;
_space_group_IT_number 14
_symmetry_cell_setting monoclinic
_symmetry_space_group_name_Hall '-P 2ybc'
_symmetry_space_group_name_H-M 'P 1 21/c 1'
_atom_sites_solution_hydrogens geom
_atom_sites_solution_primary direct
_atom_sites_solution_secondary difmap
_audit_creation_method SHELXL-97
_cell_angle_alpha 90.00
_cell_angle_beta 91.1978(18)
_cell_angle_gamma 90.00
_cell_formula_units_Z 4
_cell_length_a 13.7896(3)
_cell_length_b 12.0820(2)
_cell_length_c 11.0023(2)
_cell_measurement_reflns_used 4437
_cell_measurement_temperature 123(2)
_cell_measurement_theta_max 73.9711
_cell_measurement_theta_min 4.8629
_cell_volume 1832.65(6)
_computing_cell_refinement
;
CrysAlis PRO (Oxford Diffraction, 2007)
;
_computing_data_collection
;
CrysAlis PRO (Oxford Diffraction, 2007)
;
_computing_data_reduction
;
CrysAlis PRO (Oxford Diffraction, 2007)
;
_computing_molecular_graphics 'SHELXTL (Sheldrick, 2008)'
_computing_publication_material 'SHELXTL (Sheldrick, 2008)'
_computing_structure_refinement 'SHELXL97 (Sheldrick, 2008)'
_computing_structure_solution 'SHELXS97 (Sheldrick, 2008)'
_diffrn_ambient_temperature 123(2)
_diffrn_detector_area_resol_mean 10.5081
_diffrn_measured_fraction_theta_full 0.999
_diffrn_measured_fraction_theta_max 0.968
_diffrn_measurement_device_type 'Oxford Diffraction Xcalibur Ruby Gemini'
_diffrn_measurement_method '\w scans'
_diffrn_radiation_monochromator graphite
_diffrn_radiation_source 'Enhance (Cu) X-ray Source'
_diffrn_radiation_type CuK\a
_diffrn_radiation_wavelength 1.54184
_diffrn_reflns_av_R_equivalents 0.0179
_diffrn_reflns_av_sigmaI/netI 0.0198
_diffrn_reflns_limit_h_max 14
_diffrn_reflns_limit_h_min -16
_diffrn_reflns_limit_k_max 8
_diffrn_reflns_limit_k_min -14
_diffrn_reflns_limit_l_max 13
_diffrn_reflns_limit_l_min -13
_diffrn_reflns_number 7085
_diffrn_reflns_theta_full 67.50
_diffrn_reflns_theta_max 74.14
_diffrn_reflns_theta_min 4.87
_exptl_absorpt_coefficient_mu 1.005
_exptl_absorpt_correction_T_max 1.00000
_exptl_absorpt_correction_T_min 0.85240
_exptl_absorpt_correction_type multi-scan
_exptl_absorpt_process_details
;
(CrysAlis PRO; Oxford Diffraction, 2007)
;
_exptl_crystal_colour colorless
_exptl_crystal_density_diffrn 1.397
_exptl_crystal_density_method 'not measured'
_exptl_crystal_description 'needle plate'
_exptl_crystal_F_000 808
_exptl_crystal_size_max 0.48
_exptl_crystal_size_mid 0.18
_exptl_crystal_size_min 0.08
_refine_diff_density_max 0.656
_refine_diff_density_min -0.385
_refine_ls_extinction_method none
_refine_ls_goodness_of_fit_ref 1.055
_refine_ls_hydrogen_treatment constr
_refine_ls_matrix_type full
_refine_ls_number_parameters 262
_refine_ls_number_reflns 3607
_refine_ls_number_restraints 0
_refine_ls_restrained_S_all 1.055
_refine_ls_R_factor_all 0.0652
_refine_ls_R_factor_gt 0.0575
_refine_ls_shift/su_max 0.000
_refine_ls_shift/su_mean 0.000
_refine_ls_structure_factor_coef Fsqd
_refine_ls_weighting_details 'calc w=1/[\s^2^(Fo^2^)+(0.0769P)^2^+1.5676P] where P=(Fo^2^+2Fc^2^)/3'
_refine_ls_weighting_scheme calc
_refine_ls_wR_factor_gt 0.1547
_refine_ls_wR_factor_ref 0.1596
_reflns_number_gt 3095
_reflns_number_total 3607
_reflns_threshold_expression I>2\s(I)
_cod_data_source_file hg2750.cif
_cod_data_source_block I
_cod_original_sg_symbol_H-M 'P 21/c'
_cod_database_code 2228388
_cod_database_fobs_code 2228388

loop_
_symmetry_equiv_pos_as_xyz
'x, y, z'
'-x, y+1/2, -z+1/2'
'-x, -y, -z'
'x, -y-1/2, z-1/2'

loop_
_atom_site_type_symbol
_atom_site_label
_atom_site_fract_x
_atom_site_fract_y
_atom_site_fract_z
_atom_site_U_iso_or_equiv
_atom_site_adp_type
_atom_site_calc_flag
_atom_site_refinement_flags
_atom_site_occupancy
_atom_site_disorder_assembly
_atom_site_disorder_group
F F1 0.10734(15) 0.64674(16) 1.23883(16) 0.0709(6) Uani d . 1 . .
F F2 0.04027(13) 0.49236(14) 1.20234(15) 0.0589(5) Uani d . 1 . .
F F3 0.19525(14) 0.5113(2) 1.1945(2) 0.0850(7) Uani d . 1 . .
O O1 0.09751(12) 0.58259(15) 1.05175(15) 0.0420(4) Uani d . 1 . .
O O2 0.59047(12) 0.50627(12) 0.62115(16) 0.0397(4) Uani d . 1 A .
O O3 0.66640(13) 0.58950(15) 0.36210(19) 0.0490(5) Uani d . 1 A .
O O4 0.75913(13) 0.67009(14) 0.50910(16) 0.0437(4) Uani d . 1 A .
N N1 0.38563(13) 0.78606(14) 0.78117(17) 0.0301(4) Uani d . 1 A .
H H1A 0.3844 0.8587 0.7870 0.036 Uiso calc R 1 . .
C C1 0.31707(15) 0.72966(17) 0.85070(19) 0.0272(4) Uani d . 1 . .
C C2 0.28473(16) 0.78157(17) 0.95577(19) 0.0305(5) Uani d . 1 . .
H H2A 0.3124 0.8503 0.9803 0.037 Uiso calc R 1 . .
C C3 0.21290(16) 0.73416(19) 1.0246(2) 0.0336(5) Uani d . 1 . .
H H3A 0.1906 0.7702 1.0955 0.040 Uiso calc R 1 . .
C C4 0.17405(15) 0.63344(18) 0.9886(2) 0.0310(5) Uani d . 1 . .
C C5 0.20450(16) 0.58090(18) 0.8851(2) 0.0315(5) Uani d . 1 . .
H H5A 0.1766 0.5121 0.8615 0.038 Uiso calc R 1 . .
C C6 0.27590(15) 0.62856(17) 0.81557(19) 0.0295(4) Uani d . 1 . .
H H6A 0.2969 0.5926 0.7440 0.035 Uiso calc R 1 . .
C C7 0.11132(18) 0.5574(2) 1.1683(2) 0.0422(6) Uani d . 1 . .
C C8 0.45375(14) 0.74432(16) 0.70599(18) 0.0262(4) Uani d . 1 . .
C C9A 0.5003(12) 0.8322(14) 0.6279(13) 0.0279(12) Uani d P 0.794(4) A 1
H H9AA 0.5105 0.8995 0.6778 0.033 Uiso calc PR 0.794(4) A 1
H H9AB 0.4546 0.8515 0.5606 0.033 Uiso calc PR 0.794(4) A 1
C C10A 0.5972(2) 0.7986(2) 0.5737(3) 0.0267(6) Uani d P 0.794(4) A 1
H H10A 0.6476 0.7949 0.6403 0.032 Uiso calc PR 0.794(4) A 1
C C11A 0.58523(18) 0.6829(2) 0.5167(2) 0.0256(5) Uani d P 0.794(4) A 1
H H11A 0.5310 0.6865 0.4550 0.031 Uiso calc PR 0.794(4) A 1
C C14A 0.6263(10) 0.8853(13) 0.4833(13) 0.0344(13) Uani d P 0.794(4) A 1
H H14A 0.6888 0.8651 0.4486 0.052 Uiso calc PR 0.794(4) A 1
H H14B 0.6323 0.9571 0.5242 0.052 Uiso calc PR 0.794(4) A 1
H H14C 0.5769 0.8901 0.4182 0.052 Uiso calc PR 0.794(4) A 1
C C9B 0.505(5) 0.834(6) 0.641(5) 0.0279(12) Uani d P 0.206(4) A 2
H H9BA 0.5494 0.8727 0.6977 0.033 Uiso calc PR 0.206(4) A 2
H H9BB 0.4569 0.8878 0.6086 0.033 Uiso calc PR 0.206(4) A 2
C C10B 0.5616(9) 0.7870(10) 0.5372(11) 0.0267(6) Uani d P 0.206(4) A 2
H H10B 0.5148 0.7565 0.4752 0.032 Uiso calc PR 0.206(4) A 2
C C11B 0.6240(7) 0.6924(8) 0.5856(9) 0.0256(5) Uani d P 0.206(4) A 2
H H11B 0.6718 0.7133 0.6513 0.031 Uiso calc PR 0.206(4) A 2
C C14B 0.630(4) 0.878(5) 0.471(6) 0.0344(13) Uani d P 0.206(4) A 2
H H14D 0.6391 0.8572 0.3861 0.052 Uiso calc PR 0.206(4) A 2
H H14E 0.6933 0.8818 0.5133 0.052 Uiso calc PR 0.206(4) A 2
H H14F 0.5989 0.9513 0.4742 0.052 Uiso calc PR 0.206(4) A 2
C C12 0.55529(16) 0.60027(17) 0.6181(2) 0.0329(5) Uani d . 1 . .
C C13 0.48038(15) 0.63603(16) 0.69731(19) 0.0281(4) Uani d . 1 A .
H H13A 0.4482 0.5826 0.7453 0.034 Uiso calc R 1 . .
C C15 0.67459(18) 0.64028(19) 0.4539(3) 0.0421(6) Uani d . 1 . .
C C16 0.85219(18) 0.6464(2) 0.4484(2) 0.0421(6) Uani d . 1 . .
C C17 0.8520(2) 0.6974(2) 0.3218(3) 0.0543(7) Uani d . 1 A .
H H17A 0.8062 0.6571 0.2687 0.081 Uiso calc R 1 . .
H H17B 0.9172 0.6927 0.2886 0.081 Uiso calc R 1 . .
H H17C 0.8323 0.7752 0.3267 0.081 Uiso calc R 1 . .
C C18 0.9252(3) 0.7032(3) 0.5303(4) 0.0734(10) Uani d . 1 A .
H H18A 0.9232 0.6706 0.6118 0.110 Uiso calc R 1 . .
H H18B 0.9099 0.7823 0.5350 0.110 Uiso calc R 1 . .
H H18C 0.9903 0.6937 0.4976 0.110 Uiso calc R 1 . .
C C19 0.86786(19) 0.5226(2) 0.4465(2) 0.0435(6) Uani d . 1 A .
H H19A 0.8613 0.4929 0.5288 0.065 Uiso calc R 1 . .
H H19B 0.9330 0.5065 0.4173 0.065 Uiso calc R 1 . .
H H19C 0.8195 0.4881 0.3921 0.065 Uiso calc R 1 . .

loop_
_atom_site_aniso_label
_atom_site_aniso_U_11
_atom_site_aniso_U_22
_atom_site_aniso_U_33
_atom_site_aniso_U_12
_atom_site_aniso_U_13
_atom_site_aniso_U_23
F1 0.0923(14) 0.0713(12) 0.0501(10) -0.0257(10) 0.0258(9) -0.0172(9)
F2 0.0668(10) 0.0592(10) 0.0515(9) -0.0206(8) 0.0218(8) 0.0063(8)
F3 0.0611(11) 0.1082(17) 0.0865(14) 0.0289(11) 0.0204(10) 0.0574(13)
O1 0.0411(9) 0.0485(10) 0.0367(9) -0.0135(8) 0.0053(7) 0.0018(7)
O2 0.0395(9) 0.0199(7) 0.0601(11) 0.0059(6) 0.0104(8) 0.0037(7)
O3 0.0455(10) 0.0339(9) 0.0674(12) 0.0013(8) -0.0016(9) -0.0065(9)
O4 0.0535(11) 0.0357(9) 0.0425(9) 0.0030(8) 0.0121(8) -0.0088(7)
N1 0.0375(10) 0.0172(8) 0.0358(9) 0.0011(7) 0.0060(7) -0.0013(7)
C1 0.0280(10) 0.0223(9) 0.0315(10) 0.0030(8) 0.0007(8) 0.0014(8)
C2 0.0344(11) 0.0230(10) 0.0342(11) -0.0017(8) -0.0001(9) -0.0034(8)
C3 0.0378(12) 0.0333(11) 0.0299(10) -0.0012(9) 0.0034(9) -0.0049(9)
C4 0.0299(10) 0.0315(11) 0.0316(10) -0.0039(9) 0.0019(8) 0.0039(9)
C5 0.0331(11) 0.0240(10) 0.0372(11) -0.0014(8) -0.0021(9) -0.0015(8)
C6 0.0335(11) 0.0249(10) 0.0301(10) 0.0012(8) 0.0008(8) -0.0031(8)
C7 0.0416(13) 0.0422(13) 0.0432(13) 0.0024(11) 0.0114(10) 0.0049(11)
C8 0.0269(10) 0.0222(10) 0.0295(10) -0.0001(8) -0.0014(8) -0.0007(8)
C9A 0.0309(19) 0.0166(10) 0.036(3) -0.0004(13) 0.0004(19) 0.000(2)
C10A 0.0268(16) 0.0212(12) 0.0321(16) -0.0029(11) -0.0003(11) -0.0011(11)
C11A 0.0264(13) 0.0200(11) 0.0303(13) -0.0010(9) -0.0018(9) -0.0006(10)
C14A 0.0413(17) 0.022(2) 0.040(3) -0.0023(16) 0.009(2) 0.0008(19)
C9B 0.0309(19) 0.0166(10) 0.036(3) -0.0004(13) 0.0004(19) 0.000(2)
C10B 0.0268(16) 0.0212(12) 0.0321(16) -0.0029(11) -0.0003(11) -0.0011(11)
C11B 0.0264(13) 0.0200(11) 0.0303(13) -0.0010(9) -0.0018(9) -0.0006(10)
C14B 0.0413(17) 0.022(2) 0.040(3) -0.0023(16) 0.009(2) 0.0008(19)
C12 0.0289(10) 0.0196(10) 0.0503(13) -0.0002(8) 0.0050(9) 0.0015(9)
C13 0.0313(10) 0.0191(9) 0.0340(10) -0.0007(8) 0.0020(8) 0.0017(8)
C15 0.0382(13) 0.0247(11) 0.0641(17) 0.0021(9) 0.0184(11) 0.0109(11)
C16 0.0371(13) 0.0393(13) 0.0499(14) 0.0003(10) 0.0023(10) -0.0053(11)
C17 0.0510(16) 0.0486(15) 0.0641(18) 0.0055(13) 0.0220(13) 0.0111(13)
C18 0.064(2) 0.0525(18) 0.102(3) -0.0054(16) -0.0229(19) -0.0140(18)
C19 0.0424(13) 0.0411(13) 0.0470(14) 0.0055(11) 0.0003(10) -0.0025(11)

loop_
_atom_type_symbol
_atom_type_description
_atom_type_scat_dispersion_real
_atom_type_scat_dispersion_imag
_atom_type_scat_source
C C 0.0181 0.0091 'International Tables Vol C Tables 4.2.6.8 and 6.1.1.4'
H H 0.0000 0.0000 'International Tables Vol C Tables 4.2.6.8 and 6.1.1.4'
N N 0.0311 0.0180 'International Tables Vol C Tables 4.2.6.8 and 6.1.1.4'
O O 0.0492 0.0322 'International Tables Vol C Tables 4.2.6.8 and 6.1.1.4'
F F 0.0727 0.0534 'International Tables Vol C Tables 4.2.6.8 and 6.1.1.4'

loop_
_geom_angle_atom_site_label_1
_geom_angle_atom_site_label_2
_geom_angle_atom_site_label_3
_geom_angle_site_symmetry_1
_geom_angle_site_symmetry_3
_geom_angle
_geom_angle_publ_flag
C7 O1 C4 . . 118.68(19) ?
C15 O4 C16 . . 119.42(19) ?
C8 N1 C1 . . 129.19(17) ?
C8 N1 H1A . . 115.4 ?
C1 N1 H1A . . 115.4 ?
C2 C1 C6 . . 119.10(19) ?
C2 C1 N1 . . 117.59(18) ?
C6 C1 N1 . . 123.18(19) ?
C3 C2 C1 . . 120.8(2) ?
C3 C2 H2A . . 119.6 ?
C1 C2 H2A . . 119.6 ?
C2 C3 C4 . . 119.0(2) ?
C2 C3 H3A . . 120.5 ?
C4 C3 H3A . . 120.5 ?
C5 C4 C3 . . 121.3(2) ?
C5 C4 O1 . . 116.67(19) ?
C3 C4 O1 . . 122.0(2) ?
C4 C5 C6 . . 119.9(2) ?
C4 C5 H5A . . 120.1 ?
C6 C5 H5A . . 120.1 ?
C5 C6 C1 . . 120.0(2) ?
C5 C6 H6A . . 120.0 ?
C1 C6 H6A . . 120.0 ?
F3 C7 F2 . . 110.1(2) ?
F3 C7 O1 . . 114.7(2) ?
F2 C7 O1 . . 108.6(2) ?
F3 C7 F1 . . 105.3(3) ?
F2 C7 F1 . . 106.2(2) ?
O1 C7 F1 . . 111.7(2) ?
N1 C8 C13 . . 126.06(19) ?
N1 C8 C9B . . 111(2) ?
C13 C8 C9B . . 122(2) ?
N1 C8 C9A . . 113.0(6) ?
C13 C8 C9A . . 121.0(6) ?
C9B C8 C9A . . 6(3) ?
C8 C9A C10A . . 114.8(10) ?
C8 C9A H9AA . . 108.6 ?
C10A C9A H9AA . . 108.6 ?
C8 C9A H9AB . . 108.6 ?
C10A C9A H9AB . . 108.6 ?
H9AA C9A H9AB . . 107.5 ?
C14A C10A C9A . . 108.7(8) ?
C14A C10A C11A . . 113.0(5) ?
C9A C10A C11A . . 108.2(7) ?
C14A C10A H10A . . 108.9 ?
C9A C10A H10A . . 108.9 ?
C11A C10A H10A . . 108.9 ?
C15 C11A C10A . . 114.4(2) ?
C15 C11A C12 . . 109.83(19) ?
C10A C11A C12 . . 108.5(2) ?
C15 C11A H11A . . 108.0 ?
C10A C11A H11A . . 108.0 ?
C12 C11A H11A . . 108.0 ?
C8 C9B C10B . . 111(4) ?
C8 C9B H9BA . . 109.5 ?
C10B C9B H9BA . . 109.5 ?
C8 C9B H9BB . . 109.5 ?
C10B C9B H9BB . . 109.5 ?
H9BA C9B H9BB . . 108.1 ?
C9B C10B C11B . . 108(2) ?
C9B C10B C14B . . 113(4) ?
C11B C10B C14B . . 110(2) ?
C9B C10B H10B . . 108.4 ?
C11B C10B H10B . . 108.4 ?
C14B C10B H10B . . 108.4 ?
C12 C11B C10B . . 106.5(8) ?
C12 C11B C15 . . 101.2(6) ?
C10B C11B C15 . . 102.4(8) ?
C12 C11B H11B . . 115.0 ?
C10B C11B H11B . . 115.0 ?
C15 C11B H11B . . 115.0 ?
C10B C14B H14D . . 109.5 ?
C10B C14B H14E . . 109.5 ?
H14D C14B H14E . . 109.5 ?
C10B C14B H14F . . 109.5 ?
H14D C14B H14F . . 109.5 ?
H14E C14B H14F . . 109.5 ?
O2 C12 C13 . . 123.3(2) ?
O2 C12 C11B . . 115.9(4) ?
C13 C12 C11B . . 112.7(4) ?
O2 C12 C11A . . 119.9(2) ?
C13 C12 C11A . . 116.59(18) ?
C11B C12 C11A . . 35.1(4) ?
C8 C13 C12 . . 122.08(19) ?
C8 C13 H13A . . 119.0 ?
C12 C13 H13A . . 119.0 ?
O3 C15 O4 . . 125.9(2) ?
O3 C15 C11A . . 120.0(2) ?
O4 C15 C11A . . 114.0(2) ?
O3 C15 C11B . . 149.8(4) ?
O4 C15 C11B . . 83.5(4) ?
C11A C15 C11B . . 32.1(3) ?
O4 C16 C18 . . 102.5(2) ?
O4 C16 C19 . . 108.8(2) ?
C18 C16 C19 . . 111.5(2) ?
O4 C16 C17 . . 110.3(2) ?
C18 C16 C17 . . 110.6(3) ?
C19 C16 C17 . . 112.6(2) ?
C16 C17 H17A . . 109.5 ?
C16 C17 H17B . . 109.5 ?
H17A C17 H17B . . 109.5 ?
C16 C17 H17C . . 109.5 ?
H17A C17 H17C . . 109.5 ?
H17B C17 H17C . . 109.5 ?
C16 C18 H18A . . 109.5 ?
C16 C18 H18B . . 109.5 ?
H18A C18 H18B . . 109.5 ?
C16 C18 H18C . . 109.5 ?
H18A C18 H18C . . 109.5 ?
H18B C18 H18C . . 109.5 ?
C16 C19 H19A . . 109.5 ?
C16 C19 H19B . . 109.5 ?
H19A C19 H19B . . 109.5 ?
C16 C19 H19C . . 109.5 ?
H19A C19 H19C . . 109.5 ?
H19B C19 H19C . . 109.5 ?

loop_
_geom_bond_atom_site_label_1
_geom_bond_atom_site_label_2
_geom_bond_site_symmetry_2
_geom_bond_distance
_geom_bond_publ_flag
F1 C7 . 1.331(3) ?
F2 C7 . 1.316(3) ?
F3 C7 . 1.311(3) ?
O1 C7 . 1.328(3) ?
O1 C4 . 1.416(3) ?
O2 C12 . 1.235(3) ?
O3 C15 . 1.185(3) ?
O4 C15 . 1.352(3) ?
O4 C16 . 1.487(3) ?
N1 C8 . 1.361(3) ?
N1 C1 . 1.405(3) ?
N1 H1A . 0.8800 ?
C1 C2 . 1.396(3) ?
C1 C6 . 1.398(3) ?
C2 C3 . 1.384(3) ?
C2 H2A . 0.9500 ?
C3 C4 . 1.384(3) ?
C3 H3A . 0.9500 ?
C4 C5 . 1.377(3) ?
C5 C6 . 1.385(3) ?
C5 H5A . 0.9500 ?
C6 H6A . 0.9500 ?
C8 C13 . 1.363(3) ?
C8 C9B . 1.48(7) ?
C8 C9A . 1.516(18) ?
C9A C10A . 1.530(17) ?
C9A H9AA . 0.9900 ?
C9A H9AB . 0.9900 ?
C10A C14A . 1.504(17) ?
C10A C11A . 1.540(4) ?
C10A H10A . 1.0000 ?
C11A C15 . 1.515(3) ?
C11A C12 . 1.559(3) ?
C11A H11A . 1.0000 ?
C14A H14A . 0.9800 ?
C14A H14B . 0.9800 ?
C14A H14C . 0.9800 ?
C9B C10B . 1.50(7) ?
C9B H9BA . 0.9900 ?
C9B H9BB . 0.9900 ?
C10B C11B . 1.520(15) ?
C10B C14B . 1.63(7) ?
C10B H10B . 1.0000 ?
C11B C12 . 1.510(10) ?
C11B C15 . 1.740(10) ?
C11B H11B . 1.0000 ?
C14B H14D . 0.9800 ?
C14B H14E . 0.9800 ?
C14B H14F . 0.9800 ?
C12 C13 . 1.432(3) ?
C13 H13A . 0.9500 ?
C16 C18 . 1.503(4) ?
C16 C19 . 1.512(3) ?
C16 C17 . 1.523(4) ?
C17 H17A . 0.9800 ?
C17 H17B . 0.9800 ?
C17 H17C . 0.9800 ?
C18 H18A . 0.9800 ?
C18 H18B . 0.9800 ?
C18 H18C . 0.9800 ?
C19 H19A . 0.9800 ?
C19 H19B . 0.9800 ?
C19 H19C . 0.9800 ?

loop_
_geom_hbond_atom_site_label_D
_geom_hbond_atom_site_label_H
_geom_hbond_atom_site_label_A
_geom_hbond_site_symmetry_A
_geom_hbond_distance_DH
_geom_hbond_distance_HA
_geom_hbond_distance_DA
_geom_hbond_angle_DHA
N1 H1A O2 2_656 0.88 2.08 2.886(2) 152.8
C2 H2A O2 2_656 0.95 2.58 3.333(3) 136.4
C6 H6A O3 3_666 0.95 2.55 3.385(3) 147.4
C9B H9BA O3 4_576 0.99 2.44 3.40(6) 162.1

loop_
_geom_torsion_atom_site_label_1
_geom_torsion_atom_site_label_2
_geom_torsion_atom_site_label_3
_geom_torsion_atom_site_label_4
_geom_torsion_site_symmetry_1
_geom_torsion_site_symmetry_2
_geom_torsion_site_symmetry_3
_geom_torsion_site_symmetry_4
_geom_torsion
_geom_torsion_publ_flag
C8 N1 C1 C2 . . . . 153.2(2) ?
C8 N1 C1 C6 . . . . -31.0(3) ?
C6 C1 C2 C3 . . . . 0.0(3) ?
N1 C1 C2 C3 . . . . 176.0(2) ?
C1 C2 C3 C4 . . . . 0.7(3) ?
C2 C3 C4 C5 . . . . -1.0(3) ?
C2 C3 C4 O1 . . . . -177.2(2) ?
C7 O1 C4 C5 . . . . 123.9(2) ?
C7 O1 C4 C3 . . . . -59.7(3) ?
C3 C4 C5 C6 . . . . 0.5(3) ?
O1 C4 C5 C6 . . . . 176.93(19) ?
C4 C5 C6 C1 . . . . 0.2(3) ?
C2 C1 C6 C5 . . . . -0.4(3) ?
N1 C1 C6 C5 . . . . -176.20(19) ?
C4 O1 C7 F3 . . . . -44.1(3) ?
C4 O1 C7 F2 . . . . -167.7(2) ?
C4 O1 C7 F1 . . . . 75.5(3) ?
C1 N1 C8 C13 . . . . -11.5(4) ?
C1 N1 C8 C9B . . . . 174(2) ?
C1 N1 C8 C9A . . . . 168.4(6) ?
N1 C8 C9A C10A . . . . 161.2(6) ?
C13 C8 C9A C10A . . . . -19.0(11) ?
C9B C8 C9A C10A . . . . 9E1(3) ?
C8 C9A C10A C14A . . . . 170.9(8) ?
C8 C9A C10A C11A . . . . 47.8(9) ?
C14A C10A C11A C15 . . . . 56.9(7) ?
C9A C10A C11A C15 . . . . 177.4(6) ?
C14A C10A C11A C12 . . . . 179.9(6) ?
C9A C10A C11A C12 . . . . -59.6(6) ?
N1 C8 C9B C10B . . . . -166(2) ?
C13 C8 C9B C10B . . . . 19(4) ?
C9A C8 C9B C10B . . . . -6E1(3) ?
C8 C9B C10B C11B . . . . -51(4) ?
C8 C9B C10B C14B . . . . -173(3) ?
C9B C10B C11B C12 . . . . 69(3) ?
C14B C10B C11B C12 . . . . -167(2) ?
C9B C10B C11B C15 . . . . 174(3) ?
C14B C10B C11B C15 . . . . -61(2) ?
C10B C11B C12 O2 . . . . 157.3(6) ?
C15 C11B C12 O2 . . . . 50.7(6) ?
C10B C11B C12 C13 . . . . -52.9(8) ?
C15 C11B C12 C13 . . . . -159.6(3) ?
C10B C11B C12 C11A . . . . 51.5(7) ?
C15 C11B C12 C11A . . . . -55.2(5) ?
C15 C11A C12 O2 . . . . -14.0(3) ?
C10A C11A C12 O2 . . . . -139.7(2) ?
C15 C11A C12 C13 . . . . 171.5(2) ?
C10A C11A C12 C13 . . . . 45.8(3) ?
C15 C11A C12 C11B . . . . 79.3(7) ?
C10A C11A C12 C11B . . . . -46.4(7) ?
N1 C8 C13 C12 . . . . -177.9(2) ?
C9B C8 C13 C12 . . . . -4(3) ?
C9A C8 C13 C12 . . . . 2.3(7) ?
O2 C12 C13 C8 . . . . 169.1(2) ?
C11B C12 C13 C8 . . . . 22.0(5) ?
C11A C12 C13 C8 . . . . -16.5(3) ?
C16 O4 C15 O3 . . . . 4.9(4) ?
C16 O4 C15 C11A . . . . -172.1(2) ?
C16 O4 C15 C11B . . . . 177.6(4) ?
C10A C11A C15 O3 . . . . -141.6(2) ?
C12 C11A C15 O3 . . . . 96.1(3) ?
C10A C11A C15 O4 . . . . 35.6(3) ?
C12 C11A C15 O4 . . . . -86.7(2) ?
C10A C11A C15 C11B . . . . 55.1(6) ?
C12 C11A C15 C11B . . . . -67.2(6) ?
C12 C11B C15 O3 . . . . 36.2(11) ?
C10B C11B C15 O3 . . . . -73.7(10) ?
C12 C11B C15 O4 . . . . -132.0(5) ?
C10B C11B C15 O4 . . . . 118.2(7) ?
C12 C11B C15 C11A . . . . 65.9(6) ?
C10B C11B C15 C11A . . . . -44.0(6) ?
C15 O4 C16 C18 . . . . 173.6(2) ?
C15 O4 C16 C19 . . . . -68.2(3) ?
C15 O4 C16 C17 . . . . 55.8(3) ?
